data_7130996
loop_
_publ_author_name
'\<Cern\'a, Michaela'
'Seed, John A.'
'Garrido Fernandez, Sara'
'Janicke, Michael T.'
'Scott, Brian L.'
'Whitehead, George F. S.'
'Gaunt, Andrew J.'
'Goodwin, Conrad A. P.'

_publ_section_title
;
 Isostructural \s-hydrocarbyl phospholide complexes of uranium, neptunium,
 and plutonium
;
_journal_name_full 'Chemical Communications'
_journal_paper_doi 10.1039/D2CC04803E
_journal_year 2022
_chemical_formula_moiety 'C40 H60 Cl Np2 O2 P5, C7 H8'
_chemical_formula_sum 'C47 H68 Cl Np2 O2 P5'
_chemical_formula_weight 1329.31
_space_group_crystal_system triclinic
_space_group_IT_number 2
_space_group_name_Hall '-P 1'
_space_group_name_H-M_alt 'P -1'
_atom_sites_solution_hydrogens geom
_audit_creation_date 2022-07-25
_audit_creation_method
;
Olex2 1.5
(compiled 2022.04.07 svn.rca3783a0 for OlexSys, GUI svn.r6498)
;
_audit_update_record
;
2022-10-14 deposited with the CCDC.	2022-10-28 downloaded from the CCDC.
;
_cell_angle_alpha 76.498(3)
_cell_angle_beta 81.654(2)
_cell_angle_gamma 85.265(3)
_cell_formula_units_Z 2
_cell_length_a 11.1814(3)
_cell_length_b 13.0223(4)
_cell_length_c 17.8428(4)
_cell_measurement_reflns_used 10189
_cell_measurement_temperature 100.0(2)
_cell_measurement_theta_max 26.3640
_cell_measurement_theta_min 1.9020
_cell_volume 2496.29(12)
_computing_cell_refinement 'CrysAlisPro 1.171.42.54a (Rigaku OD, 2022)'
_computing_data_collection 'CrysAlisPro 1.171.42.54a (Rigaku OD, 2022)'
_computing_data_reduction 'CrysAlisPro 1.171.42.54a (Rigaku OD, 2022)'
_computing_molecular_graphics 'Olex2 1.5 (Dolomanov et al., 2009)'
_computing_publication_material 'Olex2 1.5 (Dolomanov et al., 2009)'
_computing_structure_refinement 'SHELXL 2018/3 (Sheldrick, 2015)'
_computing_structure_solution 'SHELXT  (Sheldrick, 2015)'
_diffrn_ambient_temperature 100.0(2)
_diffrn_measured_fraction_theta_full 0.982
_diffrn_measured_fraction_theta_max 0.967
_diffrn_measurement_details
;
List of Runs (angles in degrees, time in seconds):

  # Type    Start    End  Width  t~exp~   \w     \q     \k     \f   Frames
#--------------------------------------------------------------------------
  1  \w      2.27 185.27   0.50   10.00    --   28.00  73.72 -25.73  366
  2  \w      2.27 185.27   0.50   10.00    --   28.80  73.72  64.27  366
  3  \w      2.27 185.27   0.50   10.00    --   28.00  73.72 154.27  366
  4  \w      2.27 185.27   0.50   10.00    --   28.00  73.72-115.73  366
;
_diffrn_measurement_device 'abstract diffractometer'
_diffrn_measurement_device_type 'Saxi-CrysAlisPro-abstract goniometer imported SAXI images'
_diffrn_measurement_method '\w scans'
_diffrn_radiation_type MoK\a
_diffrn_radiation_wavelength 0.71073
_diffrn_reflns_av_R_equivalents 0.0530
_diffrn_reflns_av_unetI/netI 0.1255
_diffrn_reflns_Laue_measured_fraction_full 0.982
_diffrn_reflns_Laue_measured_fraction_max 0.967
_diffrn_reflns_limit_h_max 13
_diffrn_reflns_limit_h_min -14
_diffrn_reflns_limit_k_max 16
_diffrn_reflns_limit_k_min -16
_diffrn_reflns_limit_l_max 22
_diffrn_reflns_limit_l_min -22
_diffrn_reflns_number 17718
_diffrn_reflns_point_group_measured_fraction_full 0.982
_diffrn_reflns_point_group_measured_fraction_max 0.967
_diffrn_reflns_theta_full 25.242
_diffrn_reflns_theta_max 26.429
_diffrn_reflns_theta_min 2.721
_exptl_absorpt_coefficient_mu 4.389
_exptl_absorpt_correction_T_max 1.00000
_exptl_absorpt_correction_T_min 0.80726
_exptl_absorpt_correction_type multi-scan
_exptl_absorpt_process_details
;
CrysAlisPro 1.171.42.54a (Rigaku Oxford Diffraction, 2022)
Empirical absorption correction using spherical harmonics,
implemented in SCALE3 ABSPACK scaling algorithm.
;
_exptl_crystal_colour 'clear black'
_exptl_crystal_colour_lustre clear
_exptl_crystal_colour_primary black
_exptl_crystal_density_diffrn 1.769
_exptl_crystal_description block
_exptl_crystal_F_000 1288
_exptl_crystal_preparation 'By CAPG.'
_exptl_crystal_recrystallization_method 'From Et2O.'
_exptl_crystal_size_max 0.31
_exptl_crystal_size_mid 0.28
_exptl_crystal_size_min 0.14
_refine_diff_density_max 2.241
_refine_diff_density_min -0.853
_refine_diff_density_rms 0.176
_refine_ls_extinction_method none
_refine_ls_goodness_of_fit_ref 0.847
_refine_ls_hydrogen_treatment constr
_refine_ls_matrix_type full
_refine_ls_number_parameters 536
_refine_ls_number_reflns 17718
_refine_ls_number_restraints 0
_refine_ls_restrained_S_all 0.847
_refine_ls_R_factor_all 0.0462
_refine_ls_R_factor_gt 0.0333
_refine_ls_shift/su_max 0.002
_refine_ls_shift/su_mean 0.000
_refine_ls_structure_factor_coef Fsqd
_refine_ls_weighting_details 'w=1/[\s^2^(Fo^2^)+(0.0421P)^2^] where P=(Fo^2^+2Fc^2^)/3'
_refine_ls_weighting_scheme calc
_refine_ls_wR_factor_gt 0.0787
_refine_ls_wR_factor_ref 0.0795
_reflns_Friedel_coverage 0.000
_reflns_number_gt 11679
_reflns_number_total 17718
_reflns_threshold_expression 'I > 2\s(I)'
_twin_special_details
;
Component 2 rotated by -179.9317\% 
around [0.71 -0.71 0.00] (reciprocal) or [0.79 -0.61 0.03] (direct)
;
_cod_data_source_file d2cc04803e2.cif
_cod_data_source_block dq1016
_cod_original_cell_volume 2496.27(13)
_cod_database_code 7130996
_manchester_internal_validation_user GFSW
_shelx_shelxl_version_number 2018/3
_shelx_space_group_comment
;
The symmetry employed for this shelxl refinement is uniquely defined
by the following loop, which should always be used as a source of
symmetry information in preference to the above space-group names.
They are only intended as comments.
;
_shelx_estimated_absorpt_t_max 0.579
_shelx_estimated_absorpt_t_min 0.343
_olex2_refinement_description
;
1. Twinned data refinement
 Scales: 0.69974
 0.30026
2.a Aromatic/amide H refined with riding coordinates:
 C43(H43), C44(H44), C45(H45), C46(H46), C47(H47)
2.b Idealised Me refined as rotating group:
 C5(H5A,H5B,H5C), C6(H6A,H6B,H6C), C7(H7A,H7B,H7C), C8(H8A,H8B,H8C), C13(H13A,
 H13B,H13C), C14(H14A,H14B,H14C), C15(H15A,H15B,H15C), C16(H16A,H16B,H16C),
 C21(H21A,H21B,H21C), C22(H22A,H22B,H22C), C23(H23A,H23B,H23C), C24(H24A,H24B,
 H24C), C29(H29A,H29B,H29C), C30(H30A,H30B,H30C), C31(H31A,H31B,H31C), C32(H32A,
 H32B,H32C), C37(H37A,H37B,H37C), C38(H38A,H38B,H38C), C39(H39A,H39B,H39C),
 C40(H40A,H40B,H40C), C41(H41A,H41B,H41C)
;
_olex2_exptl_crystal_mounting_method
'From a glass microfibre into a quartz capillary, then sealed at both ends using capillary wax. The outside was then coated with Hard As Nails(TM) clear polish to provide shatter resistance.'
_olex2_submission_special_instructions 'No special instructions were received'
_oxdiff_exptl_absorpt_empirical_details
;
Empirical correction (ABSPACK) includes:
- Absorption correction using spherical harmonics
- Frame scaling
;

loop_
_space_group_symop_operation_xyz
'x, y, z'
'-x, -y, -z'

loop_
_atom_site_label
_atom_site_type_symbol
_atom_site_fract_x
_atom_site_fract_y
_atom_site_fract_z
_atom_site_U_iso_or_equiv
_atom_site_adp_type
_atom_site_occupancy
_atom_site_site_symmetry_order
_atom_site_calc_flag
_atom_site_refinement_flags_posn
_atom_site_refinement_flags_adp
_atom_site_refinement_flags_occupancy
_atom_site_disorder_assembly
_atom_site_disorder_group
Np1 Np 0.25153(2) 0.23056(2) 0.59154(2) 0.01554(8) Uani 1 1 d . . . . .
Np2 Np 0.35088(2) 0.34012(2) 0.82074(2) 0.01586(8) Uani 1 1 d . . . . .
Cl1 Cl 0.38193(15) 0.35457(13) 0.65929(10) 0.0208(4) Uani 1 1 d . . . . .
P1 P 0.04315(18) 0.37900(16) 0.60139(12) 0.0230(5) Uani 1 1 d . . . . .
P2 P 0.36916(18) 0.16337(16) 0.45073(12) 0.0260(5) Uani 1 1 d . . . . .
P3 P 0.54185(17) 0.17040(15) 0.83586(11) 0.0208(4) Uani 1 1 d . . . . .
P4 P 0.30255(19) 0.51167(16) 0.90654(12) 0.0272(5) Uani 1 1 d . . . . .
P5 P 0.16978(16) 0.12008(14) 0.80566(10) 0.0167(4) Uani 1 1 d . . . . .
O1 O 0.1935(4) 0.1345(4) 0.7174(3) 0.0219(11) Uani 1 1 d . . . . .
O2 O 0.2179(4) 0.2091(4) 0.8339(3) 0.0238(11) Uani 1 1 d . . . . .
C1 C 0.0101(6) 0.2732(6) 0.5625(4) 0.0206(16) Uani 1 1 d . . . . .
C2 C 0.0703(6) 0.2787(6) 0.4869(4) 0.0201(17) Uani 1 1 d . . . . .
C3 C 0.1490(6) 0.3649(6) 0.4617(4) 0.0215(17) Uani 1 1 d . . . . .
C4 C 0.1476(7) 0.4260(5) 0.5174(4) 0.0242(18) Uani 1 1 d . . . . .
C5 C -0.0826(6) 0.1923(6) 0.6007(4) 0.0297(19) Uani 1 1 d . . . . .
H5A H -0.155447 0.208535 0.574645 0.045 Uiso 1 1 calc R U . . .
H5B H -0.103598 0.194338 0.655668 0.045 Uiso 1 1 calc R U . . .
H5C H -0.048881 0.121623 0.596691 0.045 Uiso 1 1 calc R U . . .
C6 C 0.0435(7) 0.2101(6) 0.4336(4) 0.0253(18) Uani 1 1 d . . . . .
H6A H 0.119022 0.191777 0.403088 0.038 Uiso 1 1 calc R U . . .
H6B H -0.012797 0.249094 0.398509 0.038 Uiso 1 1 calc R U . . .
H6C H 0.007186 0.145332 0.464979 0.038 Uiso 1 1 calc R U . . .
C7 C 0.2138(7) 0.3968(6) 0.3789(4) 0.0304(19) Uani 1 1 d . . . . .
H7A H 0.294807 0.419249 0.380363 0.046 Uiso 1 1 calc R U . . .
H7B H 0.167423 0.455326 0.348986 0.046 Uiso 1 1 calc R U . . .
H7C H 0.220753 0.336326 0.354325 0.046 Uiso 1 1 calc R U . . .
C8 C 0.2185(7) 0.5243(6) 0.5025(5) 0.032(2) Uani 1 1 d . . . . .
H8A H 0.178196 0.572035 0.534471 0.048 Uiso 1 1 calc R U . . .
H8B H 0.222835 0.560026 0.447429 0.048 Uiso 1 1 calc R U . . .
H8C H 0.300574 0.504536 0.515862 0.048 Uiso 1 1 calc R U . . .
C9 C 0.4750(6) 0.1873(5) 0.5082(4) 0.0224(17) Uani 1 1 d . . . . .
C10 C 0.4729(6) 0.1105(5) 0.5793(4) 0.0202(16) Uani 1 1 d . . . . .
C11 C 0.3837(6) 0.0364(5) 0.5887(4) 0.0203(16) Uani 1 1 d . . . . .
C12 C 0.3163(6) 0.0558(6) 0.5249(4) 0.0216(17) Uani 1 1 d . . . . .
C13 C 0.5583(7) 0.2782(6) 0.4827(5) 0.032(2) Uani 1 1 d . . . . .
H13A H 0.531310 0.328111 0.437415 0.048 Uiso 1 1 calc R U . . .
H13B H 0.641001 0.251047 0.468928 0.048 Uiso 1 1 calc R U . . .
H13C H 0.556755 0.314308 0.525289 0.048 Uiso 1 1 calc R U . . .
C14 C 0.5602(7) 0.1064(6) 0.6363(5) 0.0307(19) Uani 1 1 d . . . . .
H14A H 0.599569 0.173806 0.624815 0.046 Uiso 1 1 calc R U . . .
H14B H 0.621578 0.049012 0.632360 0.046 Uiso 1 1 calc R U . . .
H14C H 0.516498 0.093633 0.689138 0.046 Uiso 1 1 calc R U . . .
C15 C 0.3630(7) -0.0565(6) 0.6566(4) 0.0302(19) Uani 1 1 d . . . . .
H15A H 0.429112 -0.064481 0.688375 0.045 Uiso 1 1 calc R U . . .
H15B H 0.360480 -0.120848 0.637430 0.045 Uiso 1 1 calc R U . . .
H15C H 0.285990 -0.044630 0.688124 0.045 Uiso 1 1 calc R U . . .
C16 C 0.2183(7) -0.0164(6) 0.5189(5) 0.037(2) Uani 1 1 d . . . . .
H16A H 0.253436 -0.088411 0.521548 0.056 Uiso 1 1 calc R U . . .
H16B H 0.185855 0.009806 0.469415 0.056 Uiso 1 1 calc R U . . .
H16C H 0.153007 -0.016662 0.561990 0.056 Uiso 1 1 calc R U . . .
C17 C 0.4785(6) 0.1971(6) 0.9274(4) 0.0192(16) Uani 1 1 d . . . . .
C18 C 0.5120(6) 0.2943(6) 0.9362(4) 0.0208(17) Uani 1 1 d . . . . .
C19 C 0.5829(6) 0.3513(6) 0.8683(4) 0.0215(17) Uani 1 1 d . . . . .
C20 C 0.6042(6) 0.2960(6) 0.8082(4) 0.0231(17) Uani 1 1 d . . . . .
C21 C 0.4004(7) 0.1230(6) 0.9902(4) 0.0261(18) Uani 1 1 d . . . . .
H21A H 0.371232 0.069175 0.967950 0.039 Uiso 1 1 calc R U . . .
H21B H 0.331160 0.163367 1.011463 0.039 Uiso 1 1 calc R U . . .
H21C H 0.448333 0.088501 1.031838 0.039 Uiso 1 1 calc R U . . .
C22 C 0.4888(7) 0.3266(6) 1.0123(4) 0.0288(18) Uani 1 1 d . . . . .
H22A H 0.500787 0.402420 1.003813 0.043 Uiso 1 1 calc R U . . .
H22B H 0.545110 0.286573 1.047070 0.043 Uiso 1 1 calc R U . . .
H22C H 0.405472 0.312156 1.035974 0.043 Uiso 1 1 calc R U . . .
C23 C 0.6398(7) 0.4547(6) 0.8643(5) 0.0296(19) Uani 1 1 d . . . . .
H23A H 0.668192 0.487273 0.809984 0.044 Uiso 1 1 calc R U . . .
H23B H 0.708418 0.440851 0.894361 0.044 Uiso 1 1 calc R U . . .
H23C H 0.579591 0.502688 0.885899 0.044 Uiso 1 1 calc R U . . .
C24 C 0.6762(7) 0.3378(6) 0.7296(4) 0.0319(19) Uani 1 1 d . . . . .
H24A H 0.679229 0.285775 0.697412 0.048 Uiso 1 1 calc R U . . .
H24B H 0.758717 0.350171 0.736648 0.048 Uiso 1 1 calc R U . . .
H24C H 0.637358 0.404275 0.703818 0.048 Uiso 1 1 calc R U . . .
C25 C 0.1705(7) 0.4446(5) 0.9067(4) 0.0245(17) Uani 1 1 d . . . . .
C26 C 0.1338(6) 0.4670(6) 0.8324(4) 0.0200(17) Uani 1 1 d . . . . .
C27 C 0.2115(6) 0.5333(5) 0.7755(4) 0.0214(17) Uani 1 1 d . . . . .
C28 C 0.3098(7) 0.5613(5) 0.8059(4) 0.0254(18) Uani 1 1 d . . . . .
C29 C 0.1058(8) 0.3758(6) 0.9781(5) 0.043(2) Uani 1 1 d . . . . .
H29A H 0.102791 0.304370 0.969705 0.065 Uiso 1 1 calc R U . . .
H29B H 0.023185 0.405388 0.988490 0.065 Uiso 1 1 calc R U . . .
H29C H 0.149101 0.372784 1.022550 0.065 Uiso 1 1 calc R U . . .
C30 C 0.0173(7) 0.4284(6) 0.8159(5) 0.037(2) Uani 1 1 d . . . . .
H30A H 0.031575 0.407535 0.765889 0.056 Uiso 1 1 calc R U . . .
H30B H -0.046019 0.485309 0.814027 0.056 Uiso 1 1 calc R U . . .
H30C H -0.008607 0.367433 0.857261 0.056 Uiso 1 1 calc R U . . .
C31 C 0.1879(8) 0.5743(6) 0.6919(5) 0.037(2) Uani 1 1 d . . . . .
H31A H 0.264609 0.575586 0.657350 0.055 Uiso 1 1 calc R U . . .
H31B H 0.150477 0.646077 0.685593 0.055 Uiso 1 1 calc R U . . .
H31C H 0.133383 0.527920 0.678801 0.055 Uiso 1 1 calc R U . . .
C32 C 0.4068(7) 0.6335(6) 0.7574(5) 0.042(2) Uani 1 1 d . . . . .
H32A H 0.462564 0.647074 0.791132 0.062 Uiso 1 1 calc R U . . .
H32B H 0.368364 0.700562 0.732136 0.062 Uiso 1 1 calc R U . . .
H32C H 0.451661 0.599250 0.717667 0.062 Uiso 1 1 calc R U . . .
C33 C 0.0135(6) 0.0996(5) 0.8413(4) 0.0191(16) Uani 1 1 d . . . . .
C34 C 0.0052(6) 0.0034(6) 0.8891(4) 0.0212(16) Uani 1 1 d . . . . .
C35 C 0.1226(7) -0.0586(5) 0.8994(4) 0.0214(16) Uani 1 1 d . . . . .
C36 C 0.2222(6) -0.0087(6) 0.8576(4) 0.0212(16) Uani 1 1 d . . . . .
C37 C -0.0895(6) 0.1766(6) 0.8177(4) 0.0277(18) Uani 1 1 d . . . . .
H37A H -0.060294 0.230896 0.772076 0.042 Uiso 1 1 calc R U . . .
H37B H -0.121897 0.210217 0.860661 0.042 Uiso 1 1 calc R U . . .
H37C H -0.153420 0.138988 0.804903 0.042 Uiso 1 1 calc R U . . .
C38 C -0.1120(6) -0.0464(6) 0.9285(4) 0.0300(19) Uani 1 1 d . . . . .
H38A H -0.113324 -0.060819 0.985002 0.045 Uiso 1 1 calc R U . . .
H38B H -0.118125 -0.112718 0.912625 0.045 Uiso 1 1 calc R U . . .
H38C H -0.180549 0.002211 0.913332 0.045 Uiso 1 1 calc R U . . .
C39 C 0.1267(7) -0.1661(6) 0.9526(4) 0.0314(19) Uani 1 1 d . . . . .
H39A H 0.088626 -0.215834 0.930928 0.047 Uiso 1 1 calc R U . . .
H39B H 0.082949 -0.162693 1.003772 0.047 Uiso 1 1 calc R U . . .
H39C H 0.211072 -0.190034 0.957877 0.047 Uiso 1 1 calc R U . . .
C40 C 0.3489(6) -0.0542(6) 0.8568(5) 0.0304(19) Uani 1 1 d . . . . .
H40A H 0.404217 -0.001771 0.824717 0.046 Uiso 1 1 calc R U . . .
H40B H 0.356331 -0.117387 0.835187 0.046 Uiso 1 1 calc R U . . .
H40C H 0.369667 -0.073408 0.910001 0.046 Uiso 1 1 calc R U . . .
C41 C 0.6538(7) 0.8359(8) 0.7761(5) 0.047(2) Uani 1 1 d . . . . .
H41A H 0.631204 0.833698 0.725470 0.071 Uiso 1 1 calc R U . . .
H41B H 0.622149 0.902604 0.789714 0.071 Uiso 1 1 calc R U . . .
H41C H 0.619600 0.776497 0.815741 0.071 Uiso 1 1 calc R U . . .
C42 C 0.7893(7) 0.8284(6) 0.7721(4) 0.0288(18) Uani 1 1 d . . . . .
C43 C 0.8577(7) 0.9161(6) 0.7363(4) 0.0303(19) Uani 1 1 d . . . . .
H43 H 0.818137 0.981205 0.714334 0.036 Uiso 1 1 calc R U . . .
C44 C 0.9842(7) 0.9086(6) 0.7326(4) 0.0317(19) Uani 1 1 d . . . . .
H44 H 1.029762 0.968186 0.707146 0.038 Uiso 1 1 calc R U . . .
C45 C 1.0421(7) 0.8163(7) 0.7654(5) 0.034(2) Uani 1 1 d . . . . .
H45 H 1.127743 0.811605 0.762933 0.041 Uiso 1 1 calc R U . . .
C46 C 0.9753(8) 0.7289(6) 0.8026(5) 0.036(2) Uani 1 1 d . . . . .
H46 H 1.015300 0.664841 0.826161 0.043 Uiso 1 1 calc R U . . .
C47 C 0.8515(7) 0.7352(6) 0.8052(4) 0.0299(19) Uani 1 1 d . . . . .
H47 H 0.807096 0.674663 0.830262 0.036 Uiso 1 1 calc R U . . .

loop_
_atom_site_aniso_label
_atom_site_aniso_U_11
_atom_site_aniso_U_22
_atom_site_aniso_U_33
_atom_site_aniso_U_23
_atom_site_aniso_U_13
_atom_site_aniso_U_12
Np1 0.01633(16) 0.01624(16) 0.01433(16) -0.00444(12) -0.00207(12) 0.00069(12)
Np2 0.01638(16) 0.01534(16) 0.01717(16) -0.00494(12) -0.00362(12) -0.00204(12)
Cl1 0.0220(9) 0.0207(9) 0.0204(9) -0.0064(7) -0.0019(7) -0.0016(7)
P1 0.0217(11) 0.0257(11) 0.0252(11) -0.0123(9) -0.0090(9) 0.0069(8)
P2 0.0297(12) 0.0291(12) 0.0197(11) -0.0095(9) -0.0021(9) 0.0053(9)
P3 0.0176(10) 0.0192(10) 0.0256(11) -0.0059(9) -0.0028(8) 0.0013(8)
P4 0.0367(13) 0.0225(11) 0.0270(12) -0.0112(9) -0.0121(10) 0.0013(9)
P5 0.0158(9) 0.0167(9) 0.0175(10) -0.0036(8) -0.0019(8) -0.0020(7)
O1 0.022(3) 0.022(3) 0.022(3) -0.006(2) 0.000(2) -0.005(2)
O2 0.023(3) 0.025(3) 0.025(3) -0.008(2) -0.004(2) -0.003(2)
C1 0.014(4) 0.024(4) 0.024(4) -0.005(3) -0.007(3) 0.003(3)
C2 0.020(4) 0.022(4) 0.022(4) -0.009(3) -0.009(3) 0.002(3)
C3 0.018(4) 0.025(4) 0.022(4) -0.007(3) -0.004(3) 0.003(3)
C4 0.027(4) 0.015(4) 0.032(5) -0.004(3) -0.016(4) 0.007(3)
C5 0.023(4) 0.041(5) 0.026(5) -0.008(4) -0.004(4) -0.005(4)
C6 0.030(4) 0.028(4) 0.021(4) -0.010(3) -0.011(3) 0.001(3)
C7 0.036(5) 0.029(5) 0.026(5) -0.004(4) -0.005(4) 0.000(4)
C8 0.041(5) 0.024(4) 0.032(5) -0.001(4) -0.017(4) -0.002(4)
C9 0.023(4) 0.021(4) 0.018(4) -0.004(3) 0.008(3) 0.009(3)
C10 0.020(4) 0.018(4) 0.023(4) -0.008(3) -0.002(3) 0.007(3)
C11 0.022(4) 0.016(4) 0.020(4) -0.005(3) 0.006(3) 0.006(3)
C12 0.017(4) 0.021(4) 0.029(4) -0.015(3) 0.003(3) 0.004(3)
C13 0.031(5) 0.027(5) 0.033(5) -0.001(4) 0.009(4) -0.010(4)
C14 0.026(4) 0.036(5) 0.035(5) -0.017(4) -0.009(4) 0.010(4)
C15 0.029(4) 0.024(4) 0.030(5) 0.001(4) 0.006(4) 0.003(3)
C16 0.032(5) 0.029(5) 0.056(6) -0.024(4) -0.005(4) 0.003(4)
C17 0.014(4) 0.026(4) 0.016(4) 0.001(3) -0.005(3) -0.003(3)
C18 0.016(4) 0.028(4) 0.021(4) -0.007(3) -0.008(3) 0.000(3)
C19 0.015(4) 0.024(4) 0.026(4) -0.005(3) -0.009(3) 0.003(3)
C20 0.009(4) 0.035(5) 0.025(4) -0.009(4) -0.003(3) 0.004(3)
C21 0.025(4) 0.025(4) 0.025(4) -0.001(3) -0.002(3) -0.002(3)
C22 0.035(5) 0.032(5) 0.022(4) -0.008(4) -0.013(4) 0.002(4)
C23 0.022(4) 0.029(4) 0.041(5) -0.007(4) -0.009(4) -0.009(3)
C24 0.021(4) 0.034(5) 0.037(5) -0.004(4) 0.001(4) -0.001(4)
C25 0.032(4) 0.016(4) 0.024(4) -0.008(3) 0.007(3) 0.005(3)
C26 0.015(4) 0.020(4) 0.027(4) -0.010(3) -0.004(3) 0.007(3)
C27 0.024(4) 0.012(4) 0.028(4) -0.006(3) -0.007(3) 0.009(3)
C28 0.032(5) 0.014(4) 0.029(4) -0.004(3) 0.001(4) -0.003(3)
C29 0.052(6) 0.032(5) 0.038(5) -0.008(4) 0.014(5) 0.001(4)
C30 0.026(5) 0.028(5) 0.064(6) -0.022(4) -0.010(4) 0.001(4)
C31 0.045(5) 0.034(5) 0.033(5) -0.008(4) -0.014(4) 0.009(4)
C32 0.037(5) 0.030(5) 0.053(6) 0.004(4) -0.004(4) -0.012(4)
C33 0.016(4) 0.025(4) 0.018(4) -0.004(3) -0.006(3) -0.005(3)
C34 0.021(4) 0.029(4) 0.017(4) -0.011(3) 0.000(3) -0.011(3)
C35 0.028(4) 0.022(4) 0.016(4) -0.005(3) -0.003(3) -0.007(3)
C36 0.022(4) 0.025(4) 0.022(4) -0.017(3) -0.003(3) -0.002(3)
C37 0.021(4) 0.035(5) 0.028(5) -0.010(4) -0.001(3) -0.003(3)
C38 0.028(4) 0.042(5) 0.021(4) -0.009(4) 0.005(3) -0.012(4)
C39 0.038(5) 0.024(4) 0.031(5) -0.002(4) -0.008(4) -0.001(4)
C40 0.029(5) 0.025(4) 0.037(5) -0.006(4) -0.009(4) 0.002(3)
C41 0.039(5) 0.068(7) 0.033(5) -0.006(5) -0.005(4) -0.007(5)
C42 0.028(4) 0.043(5) 0.019(4) -0.015(4) -0.001(3) -0.005(4)
C43 0.038(5) 0.032(5) 0.018(4) -0.002(3) -0.004(4) -0.001(4)
C44 0.044(5) 0.029(5) 0.025(4) -0.009(4) -0.001(4) -0.010(4)
C45 0.028(5) 0.046(6) 0.032(5) -0.018(4) -0.001(4) -0.003(4)
C46 0.040(5) 0.030(5) 0.038(5) -0.013(4) -0.005(4) 0.006(4)
C47 0.038(5) 0.026(4) 0.027(5) -0.007(4) 0.001(4) -0.008(4)

loop_
_atom_type_symbol
_atom_type_description
_atom_type_scat_dispersion_real
_atom_type_scat_dispersion_imag
_atom_type_scat_source
C C 0.0033 0.0016 'International Tables Vol C Tables 4.2.6.8 and 6.1.1.4'
H H 0.0000 0.0000 'International Tables Vol C Tables 4.2.6.8 and 6.1.1.4'
Cl Cl 0.1484 0.1585 'International Tables Vol C Tables 4.2.6.8 and 6.1.1.4'
Np Np -11.4937 4.1493 'International Tables Vol C Tables 4.2.6.8 and 6.1.1.4'
O O 0.0106 0.0060 'International Tables Vol C Tables 4.2.6.8 and 6.1.1.4'
P P 0.1023 0.0942 'International Tables Vol C Tables 4.2.6.8 and 6.1.1.4'

loop_
_geom_angle_atom_site_label_1
_geom_angle_atom_site_label_2
_geom_angle_atom_site_label_3
_geom_angle
_geom_angle_site_symmetry_1
_geom_angle_site_symmetry_3
_geom_angle_publ_flag
Cl1 Np1 P1 89.31(5) . . ?
Cl1 Np1 P2 118.33(5) . . ?
Cl1 Np1 C2 133.98(14) . . ?
Cl1 Np1 C3 109.07(15) . . ?
P1 Np1 P2 126.48(6) . . ?
O1 Np1 Cl1 86.82(12) . . ?
O1 Np1 P1 91.59(12) . . ?
O1 Np1 P2 131.50(12) . . ?
O1 Np1 C1 92.14(19) . . ?
O1 Np1 C2 117.42(19) . . ?
O1 Np1 C3 140.62(19) . . ?
O1 Np1 C4 126.9(2) . . ?
O1 Np1 C9 121.30(18) . . ?
O1 Np1 C10 92.10(19) . . ?
O1 Np1 C11 79.07(18) . . ?
O1 Np1 C12 96.55(19) . . ?
C1 Np1 Cl1 125.20(15) . . ?
C1 Np1 P1 35.91(15) . . ?
C1 Np1 P2 102.66(15) . . ?
C1 Np1 C2 28.5(2) . . ?
C1 Np1 C3 49.0(2) . . ?
C1 Np1 C4 53.3(2) . . ?
C1 Np1 C10 150.6(2) . . ?
C1 Np1 C11 124.7(2) . . ?
C2 Np1 P1 54.15(14) . . ?
C2 Np1 P2 75.80(15) . . ?
C3 Np1 P1 54.23(15) . . ?
C3 Np1 P2 73.01(15) . . ?
C3 Np1 C2 28.8(2) . . ?
C4 Np1 Cl1 84.92(15) . . ?
C4 Np1 P1 36.10(16) . . ?
C4 Np1 P2 97.77(16) . . ?
C4 Np1 C2 49.08(19) . . ?
C4 Np1 C3 28.6(2) . . ?
C4 Np1 C10 138.6(2) . . ?
C4 Np1 C11 152.2(2) . . ?
C9 Np1 Cl1 85.63(16) . . ?
C9 Np1 P1 146.27(15) . . ?
C9 Np1 P2 35.61(16) . . ?
C9 Np1 C1 137.2(2) . . ?
C9 Np1 C2 109.0(2) . . ?
C9 Np1 C3 96.3(2) . . ?
C9 Np1 C4 110.2(2) . . ?
C9 Np1 C10 29.2(2) . . ?
C9 Np1 C11 49.5(2) . . ?
C9 Np1 C12 53.1(2) . . ?
C10 Np1 Cl1 84.07(15) . . ?
C10 Np1 P1 172.23(15) . . ?
C10 Np1 P2 54.45(15) . . ?
C10 Np1 C2 129.2(2) . . ?
C10 Np1 C3 124.4(2) . . ?
C10 Np1 C11 28.9(2) . . ?
C11 Np1 Cl1 108.81(15) . . ?
C11 Np1 P1 158.88(15) . . ?
C11 Np1 P2 54.46(15) . . ?
C11 Np1 C2 113.7(2) . . ?
C11 Np1 C3 125.1(2) . . ?
C12 Np1 Cl1 133.39(15) . . ?
C12 Np1 P1 136.76(15) . . ?
C12 Np1 P2 35.58(16) . . ?
C12 Np1 C1 101.2(2) . . ?
C12 Np1 C2 84.9(2) . . ?
C12 Np1 C3 97.4(2) . . ?
C12 Np1 C4 125.9(2) . . ?
C12 Np1 C10 49.4(2) . . ?
C12 Np1 C11 29.2(2) . . ?
Cl1 Np2 P3 89.05(5) . . ?
Cl1 Np2 P4 129.04(5) . . ?
Cl1 Np2 C18 133.79(15) . . ?
Cl1 Np2 C19 108.61(15) . . ?
Cl1 Np2 C20 84.76(15) . . ?
Cl1 Np2 C26 98.63(15) . . ?
Cl1 Np2 C27 81.49(15) . . ?
Cl1 Np2 C28 93.95(16) . . ?
P3 Np2 P4 128.19(6) . . ?
O2 Np2 Cl1 88.19(12) . . ?
O2 Np2 P3 86.47(12) . . ?
O2 Np2 P4 122.64(12) . . ?
O2 Np2 C17 87.26(18) . . ?
O2 Np2 C18 113.19(19) . . ?
O2 Np2 C19 135.50(19) . . ?
O2 Np2 C20 121.53(19) . . ?
O2 Np2 C25 88.07(19) . . ?
O2 Np2 C26 82.46(19) . . ?
O2 Np2 C27 104.71(19) . . ?
O2 Np2 C28 130.92(19) . . ?
C17 Np2 Cl1 125.15(15) . . ?
C17 Np2 P3 36.12(15) . . ?
C17 Np2 P4 98.17(15) . . ?
C17 Np2 C18 28.60(19) . . ?
C17 Np2 C19 49.1(2) . . ?
C17 Np2 C20 53.0(2) . . ?
C17 Np2 C25 107.2(2) . . ?
C17 Np2 C26 134.6(2) . . ?
C17 Np2 C27 151.7(2) . . ?
C17 Np2 C28 128.2(2) . . ?
C18 Np2 P3 54.32(15) . . ?
C18 Np2 P4 74.21(15) . . ?
C18 Np2 C19 28.9(2) . . ?
C18 Np2 C27 126.6(2) . . ?
C19 Np2 P3 54.16(14) . . ?
C19 Np2 P4 78.46(15) . . ?
C20 Np2 P3 35.59(16) . . ?
C20 Np2 P4 105.79(16) . . ?
C20 Np2 C18 49.0(2) . . ?
C20 Np2 C19 28.61(19) . . ?
C20 Np2 C26 156.0(2) . . ?
C20 Np2 C27 131.1(2) . . ?
C20 Np2 C28 107.5(2) . . ?
C25 Np2 Cl1 127.20(16) . . ?
C25 Np2 P3 143.13(16) . . ?
C25 Np2 P4 35.70(16) . . ?
C25 Np2 C18 95.3(2) . . ?
C25 Np2 C19 110.4(2) . . ?
C25 Np2 C20 139.0(2) . . ?
C25 Np2 C26 28.8(2) . . ?
C25 Np2 C27 49.0(2) . . ?
C25 Np2 C28 52.7(2) . . ?
C26 Np2 P3 166.29(16) . . ?
C26 Np2 P4 53.91(15) . . ?
C26 Np2 C18 123.5(2) . . ?
C26 Np2 C19 132.0(2) . . ?
C26 Np2 C27 28.7(2) . . ?
C26 Np2 C28 48.7(2) . . ?
C27 Np2 P3 165.01(15) . . ?
C27 Np2 P4 53.68(15) . . ?
C27 Np2 C19 118.1(2) . . ?
C28 Np2 P3 142.52(16) . . ?
C28 Np2 P4 35.10(16) . . ?
C28 Np2 C18 100.1(2) . . ?
C28 Np2 C19 89.8(2) . . ?
C28 Np2 C27 28.5(2) . . ?
Np2 Cl1 Np1 121.70(6) . . ?
C1 P1 Np1 68.8(2) . . ?
C1 P1 C4 90.8(3) . . ?
C4 P1 Np1 69.1(2) . . ?
C9 P2 Np1 67.7(2) . . ?
C12 P2 Np1 67.8(2) . . ?
C12 P2 C9 90.6(3) . . ?
C17 P3 Np2 67.6(2) . . ?
C20 P3 Np2 68.9(2) . . ?
C20 P3 C17 90.1(3) . . ?
C25 P4 Np2 67.4(2) . . ?
C28 P4 Np2 68.5(2) . . ?
C28 P4 C25 90.4(4) . . ?
O1 P5 O2 112.9(3) . . ?
O1 P5 C33 111.4(3) . . ?
O1 P5 C36 113.1(3) . . ?
O2 P5 C33 112.4(3) . . ?
O2 P5 C36 111.4(3) . . ?
C33 P5 C36 94.4(3) . . ?
P5 O1 Np1 153.5(3) . . ?
P5 O2 Np2 151.7(3) . . ?
P1 C1 Np1 75.3(2) . . ?
C2 C1 Np1 78.8(4) . . ?
C2 C1 P1 112.1(5) . . ?
C2 C1 C5 122.6(6) . . ?
C5 C1 Np1 119.2(5) . . ?
C5 C1 P1 124.9(6) . . ?
C1 C2 Np1 72.7(4) . . ?
C1 C2 C3 112.5(6) . . ?
C1 C2 C6 124.0(7) . . ?
C3 C2 Np1 75.4(4) . . ?
C3 C2 C6 123.0(7) . . ?
C6 C2 Np1 125.7(5) . . ?
C2 C3 Np1 75.9(4) . . ?
C2 C3 C7 123.3(6) . . ?
C4 C3 Np1 73.4(4) . . ?
C4 C3 C2 113.1(7) . . ?
C4 C3 C7 123.0(7) . . ?
C7 C3 Np1 125.6(5) . . ?
P1 C4 Np1 74.8(2) . . ?
C3 C4 Np1 77.9(4) . . ?
C3 C4 P1 111.2(5) . . ?
C3 C4 C8 122.8(7) . . ?
C8 C4 Np1 119.1(5) . . ?
C8 C4 P1 125.7(6) . . ?
C1 C5 H5A 109.5 . . ?
C1 C5 H5B 109.5 . . ?
C1 C5 H5C 109.5 . . ?
H5A C5 H5B 109.5 . . ?
H5A C5 H5C 109.5 . . ?
H5B C5 H5C 109.5 . . ?
C2 C6 H6A 109.5 . . ?
C2 C6 H6B 109.5 . . ?
C2 C6 H6C 109.5 . . ?
H6A C6 H6B 109.5 . . ?
H6A C6 H6C 109.5 . . ?
H6B C6 H6C 109.5 . . ?
C3 C7 H7A 109.5 . . ?
C3 C7 H7B 109.5 . . ?
C3 C7 H7C 109.5 . . ?
H7A C7 H7B 109.5 . . ?
H7A C7 H7C 109.5 . . ?
H7B C7 H7C 109.5 . . ?
C4 C8 H8A 109.5 . . ?
C4 C8 H8B 109.5 . . ?
C4 C8 H8C 109.5 . . ?
H8A C8 H8B 109.5 . . ?
H8A C8 H8C 109.5 . . ?
H8B C8 H8C 109.5 . . ?
P2 C9 Np1 76.7(2) . . ?
C10 C9 Np1 76.3(4) . . ?
C10 C9 P2 111.8(5) . . ?
C10 C9 C13 125.0(7) . . ?
C13 C9 Np1 115.5(4) . . ?
C13 C9 P2 123.1(6) . . ?
C9 C10 Np1 74.5(4) . . ?
C9 C10 C14 123.2(7) . . ?
C11 C10 Np1 75.7(4) . . ?
C11 C10 C9 112.9(6) . . ?
C11 C10 C14 123.9(7) . . ?
C14 C10 Np1 119.8(4) . . ?
C10 C11 Np1 75.4(4) . . ?
C10 C11 C12 112.6(6) . . ?
C10 C11 C15 125.1(7) . . ?
C12 C11 Np1 74.5(4) . . ?
C12 C11 C15 122.3(7) . . ?
C15 C11 Np1 119.8(4) . . ?
P2 C12 Np1 76.6(2) . . ?
C11 C12 Np1 76.4(4) . . ?
C11 C12 P2 112.0(5) . . ?
C11 C12 C16 122.9(7) . . ?
C16 C12 Np1 119.5(4) . . ?
C16 C12 P2 124.8(6) . . ?
C9 C13 H13A 109.5 . . ?
C9 C13 H13B 109.5 . . ?
C9 C13 H13C 109.5 . . ?
H13A C13 H13B 109.5 . . ?
H13A C13 H13C 109.5 . . ?
H13B C13 H13C 109.5 . . ?
C10 C14 H14A 109.5 . . ?
C10 C14 H14B 109.5 . . ?
C10 C14 H14C 109.5 . . ?
H14A C14 H14B 109.5 . . ?
H14A C14 H14C 109.5 . . ?
H14B C14 H14C 109.5 . . ?
C11 C15 H15A 109.5 . . ?
C11 C15 H15B 109.5 . . ?
C11 C15 H15C 109.5 . . ?
H15A C15 H15B 109.5 . . ?
H15A C15 H15C 109.5 . . ?
H15B C15 H15C 109.5 . . ?
C12 C16 H16A 109.5 . . ?
C12 C16 H16B 109.5 . . ?
C12 C16 H16C 109.5 . . ?
H16A C16 H16B 109.5 . . ?
H16A C16 H16C 109.5 . . ?
H16B C16 H16C 109.5 . . ?
P3 C17 Np2 76.2(2) . . ?
C18 C17 Np2 78.2(4) . . ?
C18 C17 P3 112.1(5) . . ?
C18 C17 C21 123.0(7) . . ?
C21 C17 Np2 114.8(4) . . ?
C21 C17 P3 124.9(5) . . ?
C17 C18 Np2 73.2(4) . . ?
C17 C18 C19 112.8(6) . . ?
C17 C18 C22 122.4(7) . . ?
C19 C18 Np2 75.9(4) . . ?
C19 C18 C22 124.4(7) . . ?
C22 C18 Np2 124.9(5) . . ?
C18 C19 Np2 75.1(4) . . ?
C18 C19 C23 123.7(7) . . ?
C20 C19 Np2 74.2(4) . . ?
C20 C19 C18 112.6(6) . . ?
C20 C19 C23 123.4(7) . . ?
C23 C19 Np2 123.4(4) . . ?
P3 C20 Np2 75.5(2) . . ?
C19 C20 Np2 77.2(4) . . ?
C19 C20 P3 112.3(5) . . ?
C19 C20 C24 124.0(7) . . ?
C24 C20 Np2 116.7(5) . . ?
C24 C20 P3 123.7(6) . . ?
C17 C21 H21A 109.5 . . ?
C17 C21 H21B 109.5 . . ?
C17 C21 H21C 109.5 . . ?
H21A C21 H21B 109.5 . . ?
H21A C21 H21C 109.5 . . ?
H21B C21 H21C 109.5 . . ?
C18 C22 H22A 109.5 . . ?
C18 C22 H22B 109.5 . . ?
C18 C22 H22C 109.5 . . ?
H22A C22 H22B 109.5 . . ?
H22A C22 H22C 109.5 . . ?
H22B C22 H22C 109.5 . . ?
C19 C23 H23A 109.5 . . ?
C19 C23 H23B 109.5 . . ?
C19 C23 H23C 109.5 . . ?
H23A C23 H23B 109.5 . . ?
H23A C23 H23C 109.5 . . ?
H23B C23 H23C 109.5 . . ?
C20 C24 H24A 109.5 . . ?
C20 C24 H24B 109.5 . . ?
C20 C24 H24C 109.5 . . ?
H24A C24 H24B 109.5 . . ?
H24A C24 H24C 109.5 . . ?
H24B C24 H24C 109.5 . . ?
P4 C25 Np2 76.9(2) . . ?
C26 C25 Np2 76.4(4) . . ?
C26 C25 P4 111.0(5) . . ?
C26 C25 C29 125.2(7) . . ?
C29 C25 Np2 115.4(5) . . ?
C29 C25 P4 123.8(6) . . ?
C25 C26 Np2 74.8(4) . . ?
C25 C26 C27 113.6(6) . . ?
C25 C26 C30 123.0(7) . . ?
C27 C26 Np2 76.8(4) . . ?
C27 C26 C30 123.3(7) . . ?
C30 C26 Np2 119.4(5) . . ?
C26 C27 Np2 74.5(4) . . ?
C26 C27 C31 123.8(7) . . ?
C28 C27 Np2 74.8(4) . . ?
C28 C27 C26 112.3(7) . . ?
C28 C27 C31 123.8(7) . . ?
C31 C27 Np2 120.9(5) . . ?
P4 C28 Np2 76.4(2) . . ?
C27 C28 Np2 76.7(4) . . ?
C27 C28 P4 112.5(5) . . ?
C27 C28 C32 123.3(7) . . ?
C32 C28 Np2 118.1(5) . . ?
C32 C28 P4 124.1(6) . . ?
C25 C29 H29A 109.5 . . ?
C25 C29 H29B 109.5 . . ?
C25 C29 H29C 109.5 . . ?
H29A C29 H29B 109.5 . . ?
H29A C29 H29C 109.5 . . ?
H29B C29 H29C 109.5 . . ?
C26 C30 H30A 109.5 . . ?
C26 C30 H30B 109.5 . . ?
C26 C30 H30C 109.5 . . ?
H30A C30 H30B 109.5 . . ?
H30A C30 H30C 109.5 . . ?
H30B C30 H30C 109.5 . . ?
C27 C31 H31A 109.5 . . ?
C27 C31 H31B 109.5 . . ?
C27 C31 H31C 109.5 . . ?
H31A C31 H31B 109.5 . . ?
H31A C31 H31C 109.5 . . ?
H31B C31 H31C 109.5 . . ?
C28 C32 H32A 109.5 . . ?
C28 C32 H32B 109.5 . . ?
C28 C32 H32C 109.5 . . ?
H32A C32 H32B 109.5 . . ?
H32A C32 H32C 109.5 . . ?
H32B C32 H32C 109.5 . . ?
C34 C33 P5 108.4(5) . . ?
C34 C33 C37 126.9(7) . . ?
C37 C33 P5 124.7(5) . . ?
C33 C34 C35 115.4(6) . . ?
C33 C34 C38 125.1(7) . . ?
C35 C34 C38 119.5(6) . . ?
C34 C35 C39 121.0(6) . . ?
C36 C35 C34 114.6(6) . . ?
C36 C35 C39 124.4(7) . . ?
C35 C36 P5 107.2(5) . . ?
C35 C36 C40 125.1(7) . . ?
C40 C36 P5 127.8(6) . . ?
C33 C37 H37A 109.5 . . ?
C33 C37 H37B 109.5 . . ?
C33 C37 H37C 109.5 . . ?
H37A C37 H37B 109.5 . . ?
H37A C37 H37C 109.5 . . ?
H37B C37 H37C 109.5 . . ?
C34 C38 H38A 109.5 . . ?
C34 C38 H38B 109.5 . . ?
C34 C38 H38C 109.5 . . ?
H38A C38 H38B 109.5 . . ?
H38A C38 H38C 109.5 . . ?
H38B C38 H38C 109.5 . . ?
C35 C39 H39A 109.5 . . ?
C35 C39 H39B 109.5 . . ?
C35 C39 H39C 109.5 . . ?
H39A C39 H39B 109.5 . . ?
H39A C39 H39C 109.5 . . ?
H39B C39 H39C 109.5 . . ?
C36 C40 H40A 109.5 . . ?
C36 C40 H40B 109.5 . . ?
C36 C40 H40C 109.5 . . ?
H40A C40 H40B 109.5 . . ?
H40A C40 H40C 109.5 . . ?
H40B C40 H40C 109.5 . . ?
H41A C41 H41B 109.5 . . ?
H41A C41 H41C 109.5 . . ?
H41B C41 H41C 109.5 . . ?
C42 C41 H41A 109.5 . . ?
C42 C41 H41B 109.5 . . ?
C42 C41 H41C 109.5 . . ?
C43 C42 C41 120.8(8) . . ?
C47 C42 C41 121.7(7) . . ?
C47 C42 C43 117.5(7) . . ?
C42 C43 H43 119.7 . . ?
C42 C43 C44 120.6(7) . . ?
C44 C43 H43 119.7 . . ?
C43 C44 H44 119.8 . . ?
C45 C44 C43 120.4(8) . . ?
C45 C44 H44 119.8 . . ?
C44 C45 H45 120.1 . . ?
C44 C45 C46 119.8(8) . . ?
C46 C45 H45 120.1 . . ?
C45 C46 H46 119.9 . . ?
C47 C46 C45 120.1(8) . . ?
C47 C46 H46 119.9 . . ?
C42 C47 H47 119.2 . . ?
C46 C47 C42 121.6(7) . . ?
C46 C47 H47 119.2 . . ?

loop_
_geom_bond_atom_site_label_1
_geom_bond_atom_site_label_2
_geom_bond_distance
_geom_bond_site_symmetry_2
_geom_bond_publ_flag
Np1 Cl1 2.8297(16) . ?
Np1 P1 2.9142(19) . ?
Np1 P2 2.947(2) . ?
Np1 O1 2.330(5) . ?
Np1 C1 2.808(7) . ?
Np1 C2 2.886(7) . ?
Np1 C3 2.879(7) . ?
Np1 C4 2.822(7) . ?
Np1 C9 2.802(7) . ?
Np1 C10 2.825(7) . ?
Np1 C11 2.829(6) . ?
Np1 C12 2.804(7) . ?
Np2 Cl1 2.8147(17) . ?
Np2 P3 2.9371(18) . ?
Np2 P4 2.964(2) . ?
Np2 O2 2.304(4) . ?
Np2 C17 2.796(7) . ?
Np2 C18 2.858(7) . ?
Np2 C19 2.869(7) . ?
Np2 C20 2.830(7) . ?
Np2 C25 2.811(7) . ?
Np2 C26 2.831(7) . ?
Np2 C27 2.860(6) . ?
Np2 C28 2.836(7) . ?
P1 C1 1.767(7) . ?
P1 C4 1.779(8) . ?
P2 C9 1.763(8) . ?
P2 C12 1.763(8) . ?
P3 C17 1.782(7) . ?
P3 C20 1.765(8) . ?
P4 C25 1.776(8) . ?
P4 C28 1.753(8) . ?
P5 O1 1.527(5) . ?
P5 O2 1.530(5) . ?
P5 C33 1.790(7) . ?
P5 C36 1.812(7) . ?
C1 C2 1.406(10) . ?
C1 C5 1.513(10) . ?
C2 C3 1.431(10) . ?
C2 C6 1.521(9) . ?
C3 C4 1.410(10) . ?
C3 C7 1.526(10) . ?
C4 C8 1.511(10) . ?
C5 H5A 0.9800 . ?
C5 H5B 0.9800 . ?
C5 H5C 0.9800 . ?
C6 H6A 0.9800 . ?
C6 H6B 0.9800 . ?
C6 H6C 0.9800 . ?
C7 H7A 0.9800 . ?
C7 H7B 0.9800 . ?
C7 H7C 0.9800 . ?
C8 H8A 0.9800 . ?
C8 H8B 0.9800 . ?
C8 H8C 0.9800 . ?
C9 C10 1.419(10) . ?
C9 C13 1.511(10) . ?
C10 C11 1.410(10) . ?
C10 C14 1.499(9) . ?
C11 C12 1.419(10) . ?
C11 C15 1.504(9) . ?
C12 C16 1.531(10) . ?
C13 H13A 0.9800 . ?
C13 H13B 0.9800 . ?
C13 H13C 0.9800 . ?
C14 H14A 0.9800 . ?
C14 H14B 0.9800 . ?
C14 H14C 0.9800 . ?
C15 H15A 0.9800 . ?
C15 H15B 0.9800 . ?
C15 H15C 0.9800 . ?
C16 H16A 0.9800 . ?
C16 H16B 0.9800 . ?
C16 H16C 0.9800 . ?
C17 C18 1.398(9) . ?
C17 C21 1.517(9) . ?
C18 C19 1.430(10) . ?
C18 C22 1.496(9) . ?
C19 C20 1.409(10) . ?
C19 C23 1.518(9) . ?
C20 C24 1.517(10) . ?
C21 H21A 0.9800 . ?
C21 H21B 0.9800 . ?
C21 H21C 0.9800 . ?
C22 H22A 0.9800 . ?
C22 H22B 0.9800 . ?
C22 H22C 0.9800 . ?
C23 H23A 0.9800 . ?
C23 H23B 0.9800 . ?
C23 H23C 0.9800 . ?
C24 H24A 0.9800 . ?
C24 H24B 0.9800 . ?
C24 H24C 0.9800 . ?
C25 C26 1.404(10) . ?
C25 C29 1.501(10) . ?
C26 C27 1.410(10) . ?
C26 C30 1.525(10) . ?
C27 C28 1.403(10) . ?
C27 C31 1.515(10) . ?
C28 C32 1.524(10) . ?
C29 H29A 0.9800 . ?
C29 H29B 0.9800 . ?
C29 H29C 0.9800 . ?
C30 H30A 0.9800 . ?
C30 H30B 0.9800 . ?
C30 H30C 0.9800 . ?
C31 H31A 0.9800 . ?
C31 H31B 0.9800 . ?
C31 H31C 0.9800 . ?
C32 H32A 0.9800 . ?
C32 H32B 0.9800 . ?
C32 H32C 0.9800 . ?
C33 C34 1.343(9) . ?
C33 C37 1.504(9) . ?
C34 C35 1.495(10) . ?
C34 C38 1.514(9) . ?
C35 C36 1.368(10) . ?
C35 C39 1.498(9) . ?
C36 C40 1.490(9) . ?
C37 H37A 0.9800 . ?
C37 H37B 0.9800 . ?
C37 H37C 0.9800 . ?
C38 H38A 0.9800 . ?
C38 H38B 0.9800 . ?
C38 H38C 0.9800 . ?
C39 H39A 0.9800 . ?
C39 H39B 0.9800 . ?
C39 H39C 0.9800 . ?
C40 H40A 0.9800 . ?
C40 H40B 0.9800 . ?
C40 H40C 0.9800 . ?
C41 H41A 0.9800 . ?
C41 H41B 0.9800 . ?
C41 H41C 0.9800 . ?
C41 C42 1.503(10) . ?
C42 C43 1.399(10) . ?
C42 C47 1.396(10) . ?
C43 H43 0.9500 . ?
C43 C44 1.402(10) . ?
C44 H44 0.9500 . ?
C44 C45 1.364(11) . ?
C45 H45 0.9500 . ?
C45 C46 1.391(11) . ?
C46 H46 0.9500 . ?
C46 C47 1.375(10) . ?
C47 H47 0.9500 . ?

loop_
_geom_torsion_atom_site_label_1
_geom_torsion_atom_site_label_2
_geom_torsion_atom_site_label_3
_geom_torsion_atom_site_label_4
_geom_torsion
_geom_torsion_site_symmetry_1
_geom_torsion_site_symmetry_2
_geom_torsion_site_symmetry_3
_geom_torsion_site_symmetry_4
_geom_torsion_publ_flag
Np1 P1 C1 C2 -71.1(5) . . . . ?
Np1 P1 C1 C5 115.6(6) . . . . ?
Np1 P1 C4 C3 70.2(5) . . . . ?
Np1 P1 C4 C8 -115.1(6) . . . . ?
Np1 P2 C9 C10 69.1(5) . . . . ?
Np1 P2 C9 C13 -111.9(6) . . . . ?
Np1 P2 C12 C11 -69.1(5) . . . . ?
Np1 P2 C12 C16 116.8(6) . . . . ?
Np1 C1 C2 C3 -65.4(5) . . . . ?
Np1 C1 C2 C6 121.9(7) . . . . ?
Np1 C2 C3 C4 -64.7(5) . . . . ?
Np1 C2 C3 C7 123.6(7) . . . . ?
Np1 C3 C4 P1 -68.2(4) . . . . ?
Np1 C3 C4 C8 117.0(7) . . . . ?
Np1 C9 C10 C11 66.7(5) . . . . ?
Np1 C9 C10 C14 -115.8(6) . . . . ?
Np1 C10 C11 C12 65.9(5) . . . . ?
Np1 C10 C11 C15 -116.4(7) . . . . ?
Np1 C11 C12 P2 69.2(4) . . . . ?
Np1 C11 C12 C16 -116.5(6) . . . . ?
Np2 P3 C17 C18 -70.9(5) . . . . ?
Np2 P3 C17 C21 110.8(6) . . . . ?
Np2 P3 C20 C19 69.3(5) . . . . ?
Np2 P3 C20 C24 -112.7(6) . . . . ?
Np2 P4 C25 C26 -69.6(5) . . . . ?
Np2 P4 C25 C29 111.9(6) . . . . ?
Np2 P4 C28 C27 69.2(5) . . . . ?
Np2 P4 C28 C32 -115.0(7) . . . . ?
Np2 C17 C18 C19 -66.3(5) . . . . ?
Np2 C17 C18 C22 121.1(6) . . . . ?
Np2 C18 C19 C20 -65.4(5) . . . . ?
Np2 C18 C19 C23 120.5(6) . . . . ?
Np2 C19 C20 P3 -68.3(4) . . . . ?
Np2 C19 C20 C24 113.8(7) . . . . ?
Np2 C25 C26 C27 -67.8(5) . . . . ?
Np2 C25 C26 C30 115.4(6) . . . . ?
Np2 C26 C27 C28 -65.9(5) . . . . ?
Np2 C26 C27 C31 117.2(6) . . . . ?
Np2 C27 C28 P4 -69.0(4) . . . . ?
Np2 C27 C28 C32 115.1(7) . . . . ?
P1 C1 C2 Np1 68.9(4) . . . . ?
P1 C1 C2 C3 3.5(8) . . . . ?
P1 C1 C2 C6 -169.2(5) . . . . ?
P2 C9 C10 Np1 -69.3(4) . . . . ?
P2 C9 C10 C11 -2.6(8) . . . . ?
P2 C9 C10 C14 174.8(5) . . . . ?
P3 C17 C18 Np2 69.7(4) . . . . ?
P3 C17 C18 C19 3.3(8) . . . . ?
P3 C17 C18 C22 -169.2(5) . . . . ?
P4 C25 C26 Np2 69.9(4) . . . . ?
P4 C25 C26 C27 2.1(8) . . . . ?
P4 C25 C26 C30 -174.6(5) . . . . ?
P5 C33 C34 C35 -0.1(7) . . . . ?
P5 C33 C34 C38 -177.1(5) . . . . ?
O1 P5 O2 Np2 -27.6(7) . . . . ?
O1 P5 C33 C34 117.7(5) . . . . ?
O1 P5 C33 C37 -59.7(7) . . . . ?
O1 P5 C36 C35 -116.7(5) . . . . ?
O1 P5 C36 C40 63.6(7) . . . . ?
O2 P5 O1 Np1 -11.0(7) . . . . ?
O2 P5 C33 C34 -114.5(5) . . . . ?
O2 P5 C33 C37 68.1(6) . . . . ?
O2 P5 C36 C35 114.9(5) . . . . ?
O2 P5 C36 C40 -64.8(7) . . . . ?
C1 P1 C4 Np1 -66.9(2) . . . . ?
C1 P1 C4 C3 3.3(5) . . . . ?
C1 P1 C4 C8 178.0(6) . . . . ?
C1 C2 C3 Np1 63.8(5) . . . . ?
C1 C2 C3 C4 -0.9(9) . . . . ?
C1 C2 C3 C7 -172.6(7) . . . . ?
C2 C3 C4 Np1 66.2(5) . . . . ?
C2 C3 C4 P1 -2.0(8) . . . . ?
C2 C3 C4 C8 -176.8(7) . . . . ?
C4 P1 C1 Np1 67.2(2) . . . . ?
C4 P1 C1 C2 -3.9(6) . . . . ?
C4 P1 C1 C5 -177.2(6) . . . . ?
C5 C1 C2 Np1 -117.6(7) . . . . ?
C5 C1 C2 C3 176.9(6) . . . . ?
C5 C1 C2 C6 4.2(11) . . . . ?
C6 C2 C3 Np1 -123.4(6) . . . . ?
C6 C2 C3 C4 171.9(7) . . . . ?
C6 C2 C3 C7 0.2(11) . . . . ?
C7 C3 C4 Np1 -122.1(7) . . . . ?
C7 C3 C4 P1 169.7(6) . . . . ?
C7 C3 C4 C8 -5.1(11) . . . . ?
C9 P2 C12 Np1 65.5(2) . . . . ?
C9 P2 C12 C11 -3.5(5) . . . . ?
C9 P2 C12 C16 -177.6(6) . . . . ?
C9 C10 C11 Np1 -66.0(5) . . . . ?
C9 C10 C11 C12 -0.1(8) . . . . ?
C9 C10 C11 C15 177.5(6) . . . . ?
C10 C11 C12 Np1 -66.5(5) . . . . ?
C10 C11 C12 P2 2.7(7) . . . . ?
C10 C11 C12 C16 177.0(6) . . . . ?
C12 P2 C9 Np1 -65.6(2) . . . . ?
C12 P2 C9 C10 3.5(5) . . . . ?
C12 P2 C9 C13 -177.5(6) . . . . ?
C13 C9 C10 Np1 111.7(7) . . . . ?
C13 C9 C10 C11 178.4(6) . . . . ?
C13 C9 C10 C14 -4.1(11) . . . . ?
C14 C10 C11 Np1 116.6(6) . . . . ?
C14 C10 C11 C12 -177.5(6) . . . . ?
C14 C10 C11 C15 0.1(11) . . . . ?
C15 C11 C12 Np1 115.8(6) . . . . ?
C15 C11 C12 P2 -175.0(5) . . . . ?
C15 C11 C12 C16 -0.8(10) . . . . ?
C17 P3 C20 Np2 -65.9(2) . . . . ?
C17 P3 C20 C19 3.5(5) . . . . ?
C17 P3 C20 C24 -178.6(6) . . . . ?
C17 C18 C19 Np2 64.7(5) . . . . ?
C17 C18 C19 C20 -0.7(9) . . . . ?
C17 C18 C19 C23 -174.8(6) . . . . ?
C18 C19 C20 Np2 66.0(5) . . . . ?
C18 C19 C20 P3 -2.3(8) . . . . ?
C18 C19 C20 C24 179.8(6) . . . . ?
C20 P3 C17 Np2 67.0(2) . . . . ?
C20 P3 C17 C18 -3.9(5) . . . . ?
C20 P3 C17 C21 177.9(6) . . . . ?
C21 C17 C18 Np2 -112.0(6) . . . . ?
C21 C17 C18 C19 -178.3(6) . . . . ?
C21 C17 C18 C22 9.1(11) . . . . ?
C22 C18 C19 Np2 -122.9(7) . . . . ?
C22 C18 C19 C20 171.7(6) . . . . ?
C22 C18 C19 C23 -2.4(11) . . . . ?
C23 C19 C20 Np2 -119.9(6) . . . . ?
C23 C19 C20 P3 171.8(5) . . . . ?
C23 C19 C20 C24 -6.1(11) . . . . ?
C25 P4 C28 Np2 -65.5(2) . . . . ?
C25 P4 C28 C27 3.7(6) . . . . ?
C25 P4 C28 C32 179.6(7) . . . . ?
C25 C26 C27 Np2 66.6(5) . . . . ?
C25 C26 C27 C28 0.7(9) . . . . ?
C25 C26 C27 C31 -176.2(6) . . . . ?
C26 C27 C28 Np2 65.7(5) . . . . ?
C26 C27 C28 P4 -3.3(8) . . . . ?
C26 C27 C28 C32 -179.2(7) . . . . ?
C28 P4 C25 Np2 66.4(3) . . . . ?
C28 P4 C25 C26 -3.3(5) . . . . ?
C28 P4 C25 C29 178.3(6) . . . . ?
C29 C25 C26 Np2 -111.7(7) . . . . ?
C29 C25 C26 C27 -179.5(7) . . . . ?
C29 C25 C26 C30 3.8(11) . . . . ?
C30 C26 C27 Np2 -116.7(6) . . . . ?
C30 C26 C27 C28 177.4(6) . . . . ?
C30 C26 C27 C31 0.5(11) . . . . ?
C31 C27 C28 Np2 -117.3(7) . . . . ?
C31 C27 C28 P4 173.7(5) . . . . ?
C31 C27 C28 C32 -2.2(11) . . . . ?
C33 P5 O1 Np1 116.6(6) . . . . ?
C33 P5 O2 Np2 -154.6(6) . . . . ?
C33 P5 C36 C35 -1.2(5) . . . . ?
C33 P5 C36 C40 179.1(6) . . . . ?
C33 C34 C35 C36 -0.9(9) . . . . ?
C33 C34 C35 C39 178.5(6) . . . . ?
C34 C35 C36 P5 1.4(7) . . . . ?
C34 C35 C36 C40 -178.9(6) . . . . ?
C36 P5 O1 Np1 -138.6(6) . . . . ?
C36 P5 O2 Np2 100.9(6) . . . . ?
C36 P5 C33 C34 0.7(5) . . . . ?
C36 P5 C33 C37 -176.6(6) . . . . ?
C37 C33 C34 C35 177.2(6) . . . . ?
C37 C33 C34 C38 0.2(11) . . . . ?
C38 C34 C35 C36 176.3(6) . . . . ?
C38 C34 C35 C39 -4.3(10) . . . . ?
C39 C35 C36 P5 -178.0(6) . . . . ?
C39 C35 C36 C40 1.7(11) . . . . ?
C41 C42 C43 C44 -180.0(7) . . . . ?
C41 C42 C47 C46 -178.9(7) . . . . ?
C42 C43 C44 C45 -1.5(11) . . . . ?
C43 C42 C47 C46 -0.5(11) . . . . ?
C43 C44 C45 C46 0.2(12) . . . . ?
C44 C45 C46 C47 0.9(12) . . . . ?
C45 C46 C47 C42 -0.8(12) . . . . ?
C47 C42 C43 C44 1.6(11) . . . . ?

loop_
_twin_individual_id
_twin_individual_mass_fraction_refined
1 0.69974
2 0.30026
